data_4102107
loop_
_publ_author_name
'Satoshi Takamizawa'
'Ei-ichi Nataka'
'Takamasa Akatsuka'
'Ryosuke Miyake'
'Yoshiki Kakizaki'
'Hirotoshi Takeuchi'
'Goro Maruta'
'Sadamu Takeda'

_publ_section_title
;
 Crystal Transformation and Host Molecular Motions in CO2 Adsorption
 Process of a Metal Benzoate Pyrazine (MII= Rh, Cu)
;
_journal_name_full 'Journal of the American Chemical Society'
_journal_page_first 3783
_journal_page_last 3792
_journal_paper_doi 10.1021/ja9091598
_journal_volume 132
_journal_year 2010
_chemical_formula_sum 'C33 H26 N2 O8 Rh2'
_chemical_formula_weight 784.38
_chemical_name_systematic
; 
 ? 
;
_space_group_IT_number 2
_symmetry_cell_setting triclinic
_symmetry_space_group_name_Hall '-P 1'
_symmetry_space_group_name_H-M 'P -1'
_atom_sites_solution_hydrogens geom
_atom_sites_solution_primary direct
_atom_sites_solution_secondary difmap
_audit_creation_method SHELXL-97
_cell_angle_alpha 79.434(2)
_cell_angle_beta 81.217(2)
_cell_angle_gamma 86.212(2)
_cell_formula_units_Z 2
_cell_length_a 10.2076(9)
_cell_length_b 10.4184(10)
_cell_length_c 15.7516(15)
_cell_measurement_temperature 90
_cell_volume 1626.2(3)
_computing_cell_refinement 'Bruker SMART'
_computing_data_collection 'Bruker SMART'
_computing_data_reduction 'Bruker SAINT'
_computing_molecular_graphics 'Bruker SHELXTL'
_computing_publication_material 'Bruker SHELXTL'
_computing_structure_refinement 'SHELXL-97 (Sheldrick, 1997)'
_computing_structure_solution 'SHELXS-97 (Sheldrick, 1990)'
_diffrn_ambient_temperature 90
_diffrn_detector_area_resol_mean 8.366
_diffrn_measured_fraction_theta_full 0.977
_diffrn_measured_fraction_theta_max 0.977
_diffrn_measurement_device_type 'CCD area detector'
_diffrn_measurement_method 'phi and omega scans'
_diffrn_radiation_monochromator graphite
_diffrn_radiation_source 'fine-focus sealed tube'
_diffrn_radiation_type MoK\a
_diffrn_radiation_wavelength 0.71073
_diffrn_reflns_av_R_equivalents 0.0263
_diffrn_reflns_av_sigmaI/netI 0.0628
_diffrn_reflns_limit_h_max 11
_diffrn_reflns_limit_h_min -12
_diffrn_reflns_limit_k_max 12
_diffrn_reflns_limit_k_min -12
_diffrn_reflns_limit_l_max 18
_diffrn_reflns_limit_l_min -16
_diffrn_reflns_number 8901
_diffrn_reflns_theta_full 25.03
_diffrn_reflns_theta_max 25.03
_diffrn_reflns_theta_min 1.33
_exptl_absorpt_coefficient_mu 1.067
_exptl_absorpt_correction_T_max 0.9586
_exptl_absorpt_correction_T_min 0.8478
_exptl_absorpt_correction_type empirical
_exptl_absorpt_process_details
;
SADABS; sheldrick, 1996
;
_exptl_crystal_colour red
_exptl_crystal_density_diffrn 1.602
_exptl_crystal_density_method 'not measured'
_exptl_crystal_description plate
_exptl_crystal_F_000 782
_exptl_crystal_size_max 0.16
_exptl_crystal_size_mid 0.10
_exptl_crystal_size_min 0.04
_refine_diff_density_max 1.892
_refine_diff_density_min -0.775
_refine_diff_density_rms 0.267
_refine_ls_extinction_method none
_refine_ls_goodness_of_fit_ref 1.127
_refine_ls_hydrogen_treatment constr
_refine_ls_matrix_type full
_refine_ls_number_parameters 418
_refine_ls_number_reflns 5617
_refine_ls_number_restraints 744
_refine_ls_restrained_S_all 1.107
_refine_ls_R_factor_all 0.0744
_refine_ls_R_factor_gt 0.0550
_refine_ls_shift/su_max 0.001
_refine_ls_shift/su_mean 0.000
_refine_ls_structure_factor_coef Fsqd
_refine_ls_weighting_details 'calc w=1/[\s^2^(Fo^2^)+(0.0703P)^2^+1.5316P] where P=(Fo^2^+2Fc^2^)/3'
_refine_ls_weighting_scheme calc
_refine_ls_wR_factor_gt 0.1294
_refine_ls_wR_factor_ref 0.1463
_reflns_number_gt 4444
_reflns_number_total 5617
_reflns_threshold_expression >2sigma(I)
_cod_data_source_file ja9091598_si_001_08.cif
_cod_data_source_block 304041_2a_90K
_cod_database_code 4102107

loop_
_symmetry_equiv_pos_as_xyz
'x, y, z'
'-x, -y, -z'

loop_
_atom_site_label
_atom_site_type_symbol
_atom_site_fract_x
_atom_site_fract_y
_atom_site_fract_z
_atom_site_U_iso_or_equiv
_atom_site_adp_type
_atom_site_occupancy
_atom_site_symmetry_multiplicity
_atom_site_calc_flag
_atom_site_refinement_flags
_atom_site_disorder_assembly
_atom_site_disorder_group
C1 C 0.5990(6) 0.2927(6) 0.4391(4) 0.0215(13) Uani 1 1 d U . .
C2 C 0.6554(6) 0.1749(7) 0.4029(4) 0.0230(12) Uani 1 1 d U . .
C3 C 0.6589(7) 0.0538(7) 0.4562(5) 0.0287(13) Uani 1 1 d U . .
H3 H 0.6190 0.0445 0.5155 0.034 Uiso 1 1 calc R . .
C4 C 0.7192(7) -0.0526(7) 0.4248(5) 0.0305(14) Uani 1 1 d U . .
H4 H 0.7196 -0.1358 0.4616 0.037 Uiso 1 1 calc R . .
C5 C 0.7791(8) -0.0380(7) 0.3393(5) 0.0346(14) Uani 1 1 d U . .
H5 H 0.8259 -0.1102 0.3181 0.042 Uiso 1 1 calc R . .
C6 C 0.7718(8) 0.0801(8) 0.2844(5) 0.0378(15) Uani 1 1 d U . .
H6 H 0.8095 0.0881 0.2248 0.045 Uiso 1 1 calc R . .
C7 C 0.7092(7) 0.1880(7) 0.3159(5) 0.0314(14) Uani 1 1 d U . .
H7 H 0.7034 0.2698 0.2781 0.038 Uiso 1 1 calc R . .
C8 C 0.2911(7) 0.4749(7) 0.4298(5) 0.0310(14) Uani 1 1 d U . .
C9 C 0.1817(8) 0.4441(8) 0.3838(6) 0.0422(14) Uani 1 1 d U . .
C10 C 0.1905(9) 0.4817(9) 0.2946(6) 0.0464(16) Uani 1 1 d U . .
H10 H 0.2616 0.5332 0.2634 0.056 Uiso 1 1 calc R . .
C11 C 0.0948(9) 0.4443(10) 0.2496(7) 0.0588(18) Uani 1 1 d U . .
H11 H 0.1001 0.4707 0.1882 0.071 Uiso 1 1 calc R . .
C12 C -0.0060(11) 0.3693(10) 0.2958(8) 0.0661(19) Uani 1 1 d U . .
H12 H -0.0690 0.3401 0.2656 0.079 Uiso 1 1 calc R . .
C13 C -0.0180(10) 0.3351(10) 0.3858(8) 0.0654(19) Uani 1 1 d U . .
H13 H -0.0917 0.2871 0.4168 0.079 Uiso 1 1 calc R . .
C14 C 0.0772(9) 0.3703(9) 0.4317(7) 0.0545(18) Uani 1 1 d U . .
H14 H 0.0709 0.3448 0.4932 0.065 Uiso 1 1 calc R . .
C15 C -0.1264(6) -0.0419(6) 0.8754(4) 0.0227(13) Uani 1 1 d U . .
C16 C -0.1937(7) -0.0698(7) 0.8042(5) 0.0323(13) Uani 1 1 d U . .
C17 C -0.1406(9) -0.0281(9) 0.7193(6) 0.0522(17) Uani 1 1 d U . .
H17 H -0.0641 0.0231 0.7068 0.063 Uiso 1 1 calc R . .
C18 C -0.1975(10) -0.0601(10) 0.6497(7) 0.0588(18) Uani 1 1 d U . .
H18 H -0.1594 -0.0329 0.5907 0.071 Uiso 1 1 calc R . .
C19 C -0.3119(9) -0.1332(9) 0.6708(6) 0.0512(17) Uani 1 1 d U . .
H19 H -0.3566 -0.1505 0.6257 0.061 Uiso 1 1 calc R . .
C20 C -0.3591(7) -0.1792(8) 0.7551(5) 0.0345(14) Uani 1 1 d U . .
H20 H -0.4358 -0.2301 0.7689 0.041 Uiso 1 1 calc R . .
C21 C -0.2962(7) -0.1524(7) 0.8213(5) 0.0288(13) Uani 1 1 d U . .
H21 H -0.3250 -0.1924 0.8799 0.035 Uiso 1 1 calc R . .
C22 C 0.1451(6) -0.2117(6) 0.9802(4) 0.0196(12) Uani 1 1 d U . .
C23 C 0.2230(6) -0.3327(6) 0.9638(4) 0.0225(12) Uani 1 1 d U . .
C24 C 0.1703(7) -0.4550(7) 0.9968(5) 0.0277(13) Uani 1 1 d U . .
H24 H 0.0853 -0.4608 1.0313 0.033 Uiso 1 1 calc R . .
C25 C 0.2400(7) -0.5668(7) 0.9801(5) 0.0328(14) Uani 1 1 d U . .
H25 H 0.2021 -0.6493 1.0018 0.039 Uiso 1 1 calc R . .
C26 C 0.3641(8) -0.5602(8) 0.9320(5) 0.0370(15) Uani 1 1 d U . .
H26 H 0.4120 -0.6382 0.9211 0.044 Uiso 1 1 calc R . .
C27 C 0.4198(8) -0.4405(8) 0.8994(5) 0.0394(15) Uani 1 1 d U . .
H27 H 0.5062 -0.4356 0.8668 0.047 Uiso 1 1 calc R . .
C28 C 0.3471(7) -0.3275(7) 0.9152(5) 0.0339(14) Uani 1 1 d U . .
H28 H 0.3840 -0.2449 0.8919 0.041 Uiso 1 1 calc R . .
C29 C 0.2281(7) 0.3509(7) 0.7178(4) 0.0247(13) Uani 1 1 d U . .
H29 H 0.1841 0.4184 0.6821 0.030 Uiso 1 1 calc R . .
C30 C 0.1594(6) 0.2864(6) 0.7933(4) 0.0206(13) Uani 1 1 d U . .
H30 H 0.0693 0.3121 0.8093 0.025 Uiso 1 1 calc R . .
C31 C 0.3434(7) 0.1602(6) 0.8211(4) 0.0233(13) Uani 1 1 d U . .
C32 C 0.4142(6) 0.2255(7) 0.7454(4) 0.0235(13) Uani 1 1 d U . .
C33A C 0.4268(13) 0.0739(13) 0.8801(9) 0.027(3) Uani 0.508(12) 1 d PU . .
H33A H 0.3978 0.0861 0.9404 0.041 Uiso 0.508(12) 1 calc PR . .
H33B H 0.5200 0.0965 0.8630 0.041 Uiso 0.508(12) 1 calc PR . .
H33C H 0.4174 -0.0176 0.8757 0.041 Uiso 0.508(12) 1 calc PR . .
C33B C 0.5528(12) 0.1727(13) 0.7248(9) 0.024(3) Uani 0.492(12) 1 d PU . .
H33D H 0.5634 0.1432 0.6684 0.036 Uiso 0.492(12) 1 calc PR . .
H33E H 0.5705 0.0989 0.7705 0.036 Uiso 0.492(12) 1 calc PR . .
H33F H 0.6153 0.2413 0.7220 0.036 Uiso 0.492(12) 1 calc PR . .
N1 N 0.3567(5) 0.3208(5) 0.6930(4) 0.0231(12) Uani 1 1 d U . .
N2 N 0.2144(5) 0.1889(5) 0.8450(3) 0.0158(11) Uani 1 1 d U . .
O1 O 0.5342(4) 0.2748(4) 0.5150(3) 0.0253(10) Uani 1 1 d U . .
O2 O 0.6215(4) 0.4023(4) 0.3902(3) 0.0235(10) Uani 1 1 d U . .
O3 O 0.3784(5) 0.5475(5) 0.3842(3) 0.0296(11) Uani 1 1 d U . .
O4 O 0.2895(4) 0.4205(4) 0.5094(3) 0.0263(11) Uani 1 1 d U . .
O5 O -0.0270(4) 0.0315(4) 0.8540(3) 0.0207(10) Uani 1 1 d U . .
O6 O -0.1725(4) -0.0918(4) 0.9529(3) 0.0207(10) Uani 1 1 d U . .
O7 O 0.0400(4) -0.2257(4) 1.0351(3) 0.0221(10) Uani 1 1 d U . .
O8 O 0.1880(4) -0.1052(4) 0.9367(3) 0.0187(9) Uani 1 1 d U . .
Rh1 Rh 0.45293(5) 0.43318(5) 0.56650(3) 0.02035(17) Uani 1 1 d U . .
Rh2 Rh 0.07787(5) 0.06503(5) 0.94755(3) 0.01625(16) Uani 1 1 d U . .

loop_
_atom_site_aniso_label
_atom_site_aniso_U_11
_atom_site_aniso_U_22
_atom_site_aniso_U_33
_atom_site_aniso_U_23
_atom_site_aniso_U_13
_atom_site_aniso_U_12
C1 0.023(2) 0.020(2) 0.019(2) 0.002(2) 0.002(2) -0.002(2)
C2 0.025(2) 0.024(2) 0.019(2) -0.0031(19) -0.0005(19) -0.0071(19)
C3 0.033(2) 0.027(2) 0.024(2) -0.002(2) 0.002(2) -0.005(2)
C4 0.035(2) 0.028(2) 0.028(2) -0.006(2) -0.001(2) -0.004(2)
C5 0.041(3) 0.032(3) 0.031(3) -0.010(2) 0.000(2) -0.005(2)
C6 0.047(3) 0.036(3) 0.029(3) -0.008(2) 0.003(2) -0.007(2)
C7 0.038(3) 0.030(2) 0.025(2) -0.004(2) 0.002(2) -0.010(2)
C8 0.033(3) 0.030(3) 0.031(3) -0.007(2) -0.003(2) 0.001(2)
C9 0.042(2) 0.040(2) 0.046(3) -0.010(2) -0.010(2) 0.002(2)
C10 0.045(3) 0.048(3) 0.050(3) -0.013(2) -0.015(2) 0.006(2)
C11 0.058(3) 0.060(3) 0.062(3) -0.014(3) -0.019(3) 0.008(3)
C12 0.066(3) 0.062(3) 0.074(3) -0.012(3) -0.022(3) -0.001(3)
C13 0.063(3) 0.060(3) 0.075(3) -0.007(3) -0.018(3) -0.008(3)
C14 0.051(3) 0.052(3) 0.062(3) -0.005(3) -0.016(3) -0.006(2)
C15 0.026(2) 0.020(2) 0.020(2) -0.001(2) 0.001(2) -0.005(2)
C16 0.034(2) 0.034(2) 0.027(2) -0.002(2) -0.001(2) -0.008(2)
C17 0.053(3) 0.059(3) 0.045(3) -0.004(2) -0.007(2) -0.017(2)
C18 0.059(3) 0.068(3) 0.050(3) -0.005(3) -0.009(3) -0.016(3)
C19 0.049(3) 0.059(3) 0.046(3) -0.003(2) -0.010(2) -0.015(2)
C20 0.033(2) 0.037(3) 0.033(3) -0.004(2) -0.002(2) -0.008(2)
C21 0.031(2) 0.027(2) 0.027(2) -0.001(2) -0.001(2) -0.006(2)
C22 0.022(2) 0.020(2) 0.015(2) -0.003(2) 0.000(2) -0.001(2)
C23 0.026(2) 0.021(2) 0.019(2) -0.0032(19) 0.0011(19) -0.0020(19)
C24 0.028(2) 0.025(2) 0.028(2) -0.002(2) 0.000(2) -0.001(2)
C25 0.035(2) 0.027(2) 0.035(3) -0.003(2) -0.004(2) -0.003(2)
C26 0.040(3) 0.030(3) 0.039(3) -0.008(2) -0.001(2) 0.001(2)
C27 0.040(3) 0.034(3) 0.040(3) -0.007(2) 0.006(2) 0.001(2)
C28 0.035(2) 0.029(2) 0.033(3) -0.005(2) 0.007(2) -0.001(2)
C29 0.027(2) 0.022(3) 0.020(3) 0.005(2) 0.001(2) 0.003(2)
C30 0.022(2) 0.021(2) 0.017(2) -0.003(2) 0.003(2) 0.000(2)
C31 0.027(2) 0.023(2) 0.019(2) -0.003(2) 0.000(2) 0.001(2)
C32 0.025(2) 0.023(2) 0.021(2) -0.004(2) 0.001(2) -0.001(2)
C33A 0.026(4) 0.027(4) 0.027(4) -0.003(3) 0.001(3) 0.001(3)
C33B 0.022(4) 0.023(4) 0.023(4) 0.000(3) 0.004(3) 0.000(3)
N1 0.025(3) 0.017(3) 0.024(3) 0.003(2) 0.003(2) -0.005(2)
N2 0.020(2) 0.016(2) 0.011(2) -0.002(2) 0.001(2) -0.0020(19)
O1 0.031(2) 0.020(2) 0.019(2) 0.0034(19) 0.009(2) -0.0021(19)
O2 0.028(2) 0.021(2) 0.015(2) 0.0048(19) 0.0050(19) -0.0038(18)
O3 0.027(2) 0.036(3) 0.021(3) 0.004(2) -0.001(2) -0.002(2)
O4 0.025(2) 0.025(2) 0.027(3) -0.001(2) 0.001(2) -0.0077(19)
O5 0.026(2) 0.023(2) 0.009(2) 0.0034(18) 0.0048(18) -0.0060(18)
O6 0.028(2) 0.019(2) 0.013(2) -0.0004(18) 0.0046(19) -0.0084(18)
O7 0.029(2) 0.014(2) 0.018(2) 0.0023(18) 0.0087(19) -0.0052(18)
O8 0.025(2) 0.012(2) 0.016(2) 0.0008(17) 0.0044(18) -0.0022(17)
Rh1 0.0230(3) 0.0199(3) 0.0121(3) 0.0050(2) 0.0089(2) -0.0049(2)
Rh2 0.0234(3) 0.0125(3) 0.0090(3) 0.00181(19) 0.0076(2) -0.00587(19)

loop_
_atom_type_symbol
_atom_type_description
_atom_type_scat_dispersion_real
_atom_type_scat_dispersion_imag
_atom_type_scat_source
C C 0.0033 0.0016 'International Tables Vol C Tables 4.2.6.8 and 6.1.1.4'
H H 0.0000 0.0000 'International Tables Vol C Tables 4.2.6.8 and 6.1.1.4'
N N 0.0061 0.0033 'International Tables Vol C Tables 4.2.6.8 and 6.1.1.4'
O O 0.0106 0.0060 'International Tables Vol C Tables 4.2.6.8 and 6.1.1.4'
Rh Rh -1.1178 0.9187 'International Tables Vol C Tables 4.2.6.8 and 6.1.1.4'

loop_
_geom_angle_atom_site_label_1
_geom_angle_atom_site_label_2
_geom_angle_atom_site_label_3
_geom_angle
_geom_angle_site_symmetry_1
_geom_angle_site_symmetry_3
_geom_angle_publ_flag
O1 C1 O2 126.1(6) . . ?
O1 C1 C2 117.6(6) . . ?
O2 C1 C2 116.3(6) . . ?
C7 C2 C3 119.7(6) . . ?
C7 C2 C1 119.5(6) . . ?
C3 C2 C1 120.7(6) . . ?
C4 C3 C2 120.9(7) . . ?
C3 C4 C5 119.3(7) . . ?
C6 C5 C4 120.6(7) . . ?
C5 C6 C7 120.1(7) . . ?
C2 C7 C6 119.2(7) . . ?
O3 C8 O4 126.7(7) . . ?
O3 C8 C9 116.0(7) . . ?
O4 C8 C9 117.2(7) . . ?
C10 C9 C14 121.2(8) . . ?
C10 C9 C8 119.6(8) . . ?
C14 C9 C8 119.1(8) . . ?
C9 C10 C11 120.3(9) . . ?
C12 C11 C10 118.8(10) . . ?
C11 C12 C13 121.1(10) . . ?
C12 C13 C14 120.8(11) . . ?
C9 C14 C13 117.6(10) . . ?
O6 C15 O5 125.0(6) . . ?
O6 C15 C16 117.5(6) . . ?
O5 C15 C16 117.5(6) . . ?
C21 C16 C17 118.8(8) . . ?
C21 C16 C15 120.9(7) . . ?
C17 C16 C15 119.6(7) . . ?
C16 C17 C18 121.1(8) . . ?
C19 C18 C17 117.7(9) . . ?
C20 C19 C18 120.3(9) . . ?
C19 C20 C21 120.3(7) . . ?
C16 C21 C20 121.2(7) . . ?
O8 C22 O7 126.2(6) . . ?
O8 C22 C23 116.9(6) . . ?
O7 C22 C23 116.9(6) . . ?
C28 C23 C24 118.3(6) . . ?
C28 C23 C22 121.3(6) . . ?
C24 C23 C22 120.3(6) . . ?
C25 C24 C23 120.7(7) . . ?
C24 C25 C26 120.4(7) . . ?
C25 C26 C27 120.3(7) . . ?
C26 C27 C28 118.8(8) . . ?
C23 C28 C27 121.4(7) . . ?
N1 C29 C30 121.4(6) . . ?
N2 C30 C29 122.3(6) . . ?
N2 C31 C32 121.9(6) . . ?
N2 C31 C33A 123.0(8) . . ?
C32 C31 C33A 114.3(8) . . ?
N1 C32 C31 121.1(6) . . ?
N1 C32 C33B 124.2(8) . . ?
C31 C32 C33B 114.6(8) . . ?
C32 N1 C29 117.0(6) . . ?
C32 N1 Rh1 126.2(4) . . ?
C29 N1 Rh1 116.8(4) . . ?
C30 N2 C31 116.3(5) . . ?
C30 N2 Rh2 117.2(4) . . ?
C31 N2 Rh2 125.4(4) . . ?
C1 O1 Rh1 118.9(4) . . ?
C1 O2 Rh1 119.0(4) . 2_666 ?
C8 O3 Rh1 118.8(5) . 2_666 ?
C8 O4 Rh1 117.9(4) . . ?
C15 O5 Rh2 119.8(4) . . ?
C15 O6 Rh2 119.1(4) . 2_557 ?
C22 O7 Rh2 118.5(4) . 2_557 ?
C22 O8 Rh2 119.3(4) . . ?
O2 Rh1 O3 88.45(19) 2_666 2_666 ?
O2 Rh1 O4 91.71(18) 2_666 . ?
O3 Rh1 O4 176.22(19) 2_666 . ?
O2 Rh1 O1 176.02(17) 2_666 . ?
O3 Rh1 O1 91.26(19) 2_666 . ?
O4 Rh1 O1 88.32(19) . . ?
O2 Rh1 N1 87.58(19) 2_666 . ?
O3 Rh1 N1 92.7(2) 2_666 . ?
O4 Rh1 N1 91.1(2) . . ?
O1 Rh1 N1 96.40(19) . . ?
O2 Rh1 Rh1 88.50(13) 2_666 2_666 ?
O3 Rh1 Rh1 88.07(14) 2_666 2_666 ?
O4 Rh1 Rh1 88.16(14) . 2_666 ?
O1 Rh1 Rh1 87.53(13) . 2_666 ?
N1 Rh1 Rh1 175.99(14) . 2_666 ?
O7 Rh2 O6 89.09(18) 2_557 2_557 ?
O7 Rh2 O5 90.47(18) 2_557 . ?
O6 Rh2 O5 175.99(17) 2_557 . ?
O7 Rh2 O8 175.96(16) 2_557 . ?
O6 Rh2 O8 90.61(17) 2_557 . ?
O5 Rh2 O8 89.54(17) . . ?
O7 Rh2 N2 89.79(17) 2_557 . ?
O6 Rh2 N2 94.21(18) 2_557 . ?
O5 Rh2 N2 89.78(18) . . ?
O8 Rh2 N2 94.25(17) . . ?
O7 Rh2 Rh2 88.86(12) 2_557 2_557 ?
O6 Rh2 Rh2 88.61(12) 2_557 2_557 ?
O5 Rh2 Rh2 87.40(12) . 2_557 ?
O8 Rh2 Rh2 87.10(12) . 2_557 ?
N2 Rh2 Rh2 176.86(13) . 2_557 ?

loop_
_geom_bond_atom_site_label_1
_geom_bond_atom_site_label_2
_geom_bond_distance
_geom_bond_site_symmetry_2
_geom_bond_publ_flag
C1 O1 1.263(8) . ?
C1 O2 1.267(8) . ?
C1 C2 1.492(9) . ?
C2 C7 1.382(10) . ?
C2 C3 1.382(10) . ?
C3 C4 1.368(10) . ?
C4 C5 1.377(10) . ?
C5 C6 1.372(11) . ?
C6 C7 1.389(10) . ?
C8 O3 1.255(9) . ?
C8 O4 1.277(9) . ?
C8 C9 1.502(11) . ?
C9 C10 1.379(12) . ?
C9 C14 1.396(13) . ?
C10 C11 1.403(12) . ?
C11 C12 1.367(14) . ?
C12 C13 1.386(15) . ?
C13 C14 1.399(13) . ?
C15 O6 1.268(8) . ?
C15 O5 1.277(8) . ?
C15 C16 1.482(10) . ?
C16 C21 1.362(10) . ?
C16 C17 1.366(12) . ?
C17 C18 1.416(13) . ?
C18 C19 1.400(12) . ?
C19 C20 1.351(12) . ?
C20 C21 1.383(10) . ?
C22 O8 1.260(8) . ?
C22 O7 1.269(8) . ?
C22 C23 1.487(9) . ?
C23 C28 1.376(10) . ?
C23 C24 1.394(10) . ?
C24 C25 1.370(10) . ?
C25 C26 1.372(10) . ?
C26 C27 1.382(11) . ?
C27 C28 1.391(10) . ?
C29 N1 1.345(8) . ?
C29 C30 1.368(9) . ?
C30 N2 1.332(8) . ?
C31 N2 1.342(8) . ?
C31 C32 1.382(10) . ?
C31 C33A 1.495(14) . ?
C32 N1 1.334(9) . ?
C32 C33B 1.494(14) . ?
N1 Rh1 2.237(5) . ?
N2 Rh2 2.237(5) . ?
O1 Rh1 2.043(4) . ?
O2 Rh1 2.019(4) 2_666 ?
O3 Rh1 2.029(5) 2_666 ?
O4 Rh1 2.034(5) . ?
O5 Rh2 2.039(4) . ?
O6 Rh2 2.032(4) 2_557 ?
O7 Rh2 2.031(4) 2_557 ?
O8 Rh2 2.056(4) . ?
Rh1 O2 2.019(4) 2_666 ?
Rh1 O3 2.029(5) 2_666 ?
Rh1 Rh1 2.3965(10) 2_666 ?
Rh2 O7 2.031(4) 2_557 ?
Rh2 O6 2.032(4) 2_557 ?
Rh2 Rh2 2.3989(9) 2_557 ?

loop_
_geom_torsion_atom_site_label_1
_geom_torsion_atom_site_label_2
_geom_torsion_atom_site_label_3
_geom_torsion_atom_site_label_4
_geom_torsion
_geom_torsion_site_symmetry_1
_geom_torsion_site_symmetry_2
_geom_torsion_site_symmetry_3
_geom_torsion_site_symmetry_4
_geom_torsion_publ_flag
O1 C1 C2 C7 170.1(6) . . . . ?
O2 C1 C2 C7 -10.1(9) . . . . ?
O1 C1 C2 C3 -12.3(9) . . . . ?
O2 C1 C2 C3 167.5(6) . . . . ?
C7 C2 C3 C4 2.3(10) . . . . ?
C1 C2 C3 C4 -175.2(6) . . . . ?
C2 C3 C4 C5 1.2(11) . . . . ?
C3 C4 C5 C6 -4.0(11) . . . . ?
C4 C5 C6 C7 3.2(12) . . . . ?
C3 C2 C7 C6 -3.1(11) . . . . ?
C1 C2 C7 C6 174.5(6) . . . . ?
C5 C6 C7 C2 0.4(11) . . . . ?
O3 C8 C9 C10 7.8(11) . . . . ?
O4 C8 C9 C10 -169.0(7) . . . . ?
O3 C8 C9 C14 -176.3(8) . . . . ?
O4 C8 C9 C14 6.8(11) . . . . ?
C14 C9 C10 C11 -1.1(13) . . . . ?
C8 C9 C10 C11 174.7(7) . . . . ?
C9 C10 C11 C12 -0.5(13) . . . . ?
C10 C11 C12 C13 2.9(15) . . . . ?
C11 C12 C13 C14 -3.6(16) . . . . ?
C10 C9 C14 C13 0.4(13) . . . . ?
C8 C9 C14 C13 -175.4(8) . . . . ?
C12 C13 C14 C9 1.9(14) . . . . ?
O6 C15 C16 C21 -3.8(10) . . . . ?
O5 C15 C16 C21 176.7(7) . . . . ?
O6 C15 C16 C17 -174.1(7) . . . . ?
O5 C15 C16 C17 6.4(11) . . . . ?
C21 C16 C17 C18 5.6(14) . . . . ?
C15 C16 C17 C18 176.0(8) . . . . ?
C16 C17 C18 C19 1.5(15) . . . . ?
C17 C18 C19 C20 -4.9(15) . . . . ?
C18 C19 C20 C21 1.2(14) . . . . ?
C17 C16 C21 C20 -9.5(12) . . . . ?
C15 C16 C21 C20 -179.8(7) . . . . ?
C19 C20 C21 C16 6.2(12) . . . . ?
O8 C22 C23 C28 10.9(10) . . . . ?
O7 C22 C23 C28 -170.8(7) . . . . ?
O8 C22 C23 C24 -168.2(6) . . . . ?
O7 C22 C23 C24 10.1(9) . . . . ?
C28 C23 C24 C25 -0.9(11) . . . . ?
C22 C23 C24 C25 178.2(6) . . . . ?
C23 C24 C25 C26 1.4(11) . . . . ?
C24 C25 C26 C27 -0.5(12) . . . . ?
C25 C26 C27 C28 -0.9(13) . . . . ?
C24 C23 C28 C27 -0.5(11) . . . . ?
C22 C23 C28 C27 -179.6(7) . . . . ?
C26 C27 C28 C23 1.4(12) . . . . ?
N1 C29 C30 N2 -1.6(11) . . . . ?
N2 C31 C32 N1 0.3(10) . . . . ?
C33A C31 C32 N1 -169.5(8) . . . . ?
N2 C31 C32 C33B -174.6(8) . . . . ?
C33A C31 C32 C33B 15.5(12) . . . . ?
C31 C32 N1 C29 0.7(10) . . . . ?
C33B C32 N1 C29 175.2(9) . . . . ?
C31 C32 N1 Rh1 -178.1(5) . . . . ?
C33B C32 N1 Rh1 -3.6(11) . . . . ?
C30 C29 N1 C32 -0.1(10) . . . . ?
C30 C29 N1 Rh1 178.8(5) . . . . ?
C29 C30 N2 C31 2.6(9) . . . . ?
C29 C30 N2 Rh2 -166.1(5) . . . . ?
C32 C31 N2 C30 -2.0(9) . . . . ?
C33A C31 N2 C30 167.0(8) . . . . ?
C32 C31 N2 Rh2 165.7(5) . . . . ?
C33A C31 N2 Rh2 -25.4(11) . . . . ?
O2 C1 O1 Rh1 1.1(9) . . . . ?
C2 C1 O1 Rh1 -179.1(4) . . . . ?
O1 C1 O2 Rh1 -0.9(9) . . . 2_666 ?
C2 C1 O2 Rh1 179.3(4) . . . 2_666 ?
O4 C8 O3 Rh1 7.9(10) . . . 2_666 ?
C9 C8 O3 Rh1 -168.6(5) . . . 2_666 ?
O3 C8 O4 Rh1 -7.5(10) . . . . ?
C9 C8 O4 Rh1 168.9(5) . . . . ?
O6 C15 O5 Rh2 4.4(9) . . . . ?
C16 C15 O5 Rh2 -176.1(4) . . . . ?
O5 C15 O6 Rh2 -4.0(9) . . . 2_557 ?
C16 C15 O6 Rh2 176.6(5) . . . 2_557 ?
O8 C22 O7 Rh2 3.1(9) . . . 2_557 ?
C23 C22 O7 Rh2 -175.0(4) . . . 2_557 ?
O7 C22 O8 Rh2 -3.4(9) . . . . ?
C23 C22 O8 Rh2 174.8(4) . . . . ?
C8 O4 Rh1 O2 91.6(5) . . . 2_666 ?
C8 O4 Rh1 O3 -1(3) . . . 2_666 ?
C8 O4 Rh1 O1 -84.5(5) . . . . ?
C8 O4 Rh1 N1 179.2(5) . . . . ?
C8 O4 Rh1 Rh1 3.1(5) . . . 2_666 ?
C1 O1 Rh1 O2 -3(3) . . . 2_666 ?
C1 O1 Rh1 O3 -88.7(5) . . . 2_666 ?
C1 O1 Rh1 O4 87.6(5) . . . . ?
C1 O1 Rh1 N1 178.5(5) . . . . ?
C1 O1 Rh1 Rh1 -0.6(5) . . . 2_666 ?
C32 N1 Rh1 O2 -131.4(6) . . . 2_666 ?
C29 N1 Rh1 O2 49.8(5) . . . 2_666 ?
C32 N1 Rh1 O3 -43.1(6) . . . 2_666 ?
C29 N1 Rh1 O3 138.1(5) . . . 2_666 ?
C32 N1 Rh1 O4 136.9(6) . . . . ?
C29 N1 Rh1 O4 -41.9(5) . . . . ?
C32 N1 Rh1 O1 48.5(6) . . . . ?
C29 N1 Rh1 O1 -130.3(5) . . . . ?
C32 N1 Rh1 Rh1 -143.7(19) . . . 2_666 ?
C29 N1 Rh1 Rh1 37(2) . . . 2_666 ?
C15 O5 Rh2 O7 -91.2(5) . . . 2_557 ?
C15 O5 Rh2 O6 -7(3) . . . 2_557 ?
C15 O5 Rh2 O8 84.8(5) . . . . ?
C15 O5 Rh2 N2 179.0(5) . . . . ?
C15 O5 Rh2 Rh2 -2.4(5) . . . 2_557 ?
C22 O8 Rh2 O7 5(3) . . . 2_557 ?
C22 O8 Rh2 O6 90.3(5) . . . 2_557 ?
C22 O8 Rh2 O5 -85.7(5) . . . . ?
C22 O8 Rh2 N2 -175.4(5) . . . . ?
C22 O8 Rh2 Rh2 1.7(5) . . . 2_557 ?
C30 N2 Rh2 O7 -36.5(5) . . . 2_557 ?
C31 N2 Rh2 O7 155.9(5) . . . 2_557 ?
C30 N2 Rh2 O6 -125.6(4) . . . 2_557 ?
C31 N2 Rh2 O6 66.9(5) . . . 2_557 ?
C30 N2 Rh2 O5 54.0(5) . . . . ?
C31 N2 Rh2 O5 -113.6(5) . . . . ?
C30 N2 Rh2 O8 143.5(4) . . . . ?
C31 N2 Rh2 O8 -24.1(5) . . . . ?
C30 N2 Rh2 Rh2 28(3) . . . 2_557 ?
C31 N2 Rh2 Rh2 -140(2) . . . 2_557 ?
